data_7006524
loop_
_publ_author_name
'Tamm, Matthias'
'Randoll, S\"oren'
'Herdtweck, Eberhardt'
'Kleigrewe, Nina'
'Kehr, Gerald'
'Erker, Gerhard'
'Rieger, Bernhard'

_publ_section_title
;
 Imidazolin-2-iminato titanium complexes: synthesis, structure and use
 in ethylene polymerization catalysis.
;
_journal_issue 3
_journal_name_full 'Dalton transactions (Cambridge, England : 2003)'
_journal_page_first 459
_journal_page_last 467
_journal_paper_doi 10.1039/b511752f
_journal_year 2006
_chemical_formula_moiety 'C14 H21 Cl2 N3 Ti'
_chemical_formula_sum 'C14 H21 Cl2 N3 Ti'
_chemical_formula_weight 350.11
_chemical_name_systematic
;
?
;
_space_group_IT_number 15
_symmetry_cell_setting monoclinic
_symmetry_space_group_name_Hall '-C 2yc'
_symmetry_space_group_name_H-M 'C 1 2/c 1'
_atom_sites_solution_hydrogens geom
_atom_sites_solution_primary direct
_atom_sites_solution_secondary difmap
_cell_angle_alpha 90
_cell_angle_beta 97.3494(3)
_cell_angle_gamma 90
_cell_formula_units_Z 8
_cell_length_a 17.8609(2)
_cell_length_b 8.3732(1)
_cell_length_c 23.1179(2)
_cell_measurement_reflns_used 3354
_cell_measurement_temperature 123(1)
_cell_measurement_theta_max 25.35
_cell_measurement_theta_min 1.78
_cell_volume 3428.94(6)
_computing_cell_refinement 'DENZO (Nonius, 2001b)'
_computing_data_collection 'Kappa-CCD Control Software (Nonius, 2001a)'
_computing_data_reduction 'DENZO (Nonius, 2001b)'
_computing_molecular_graphics 'PLATON (Spek, 2001)'
_computing_publication_material 'PLATON (Spek, 2001)'
_computing_structure_refinement 'SHELXL97 (Sheldrick, 1998)'
_computing_structure_solution 'SIR92 (Altomare, 1994)'
_diffrn_ambient_temperature 123(1)
_diffrn_detector ' CCD plate '
_diffrn_detector_area_resol_mean 18
_diffrn_measured_fraction_theta_full 1.000
_diffrn_measured_fraction_theta_max 1.000
_diffrn_measurement_device ' \k-geometry diffractometer '
_diffrn_measurement_device_type ' Nonius \k-CCD diffractometer'
_diffrn_measurement_method ' phi- and omega-rotation '
_diffrn_radiation_monochromator graphite
_diffrn_radiation_source 'NONIUS FR 591 rotating anode'
_diffrn_radiation_type 'Mo K\a'
_diffrn_radiation_wavelength 0.71073
_diffrn_reflns_av_R_equivalents 0.046
_diffrn_reflns_av_sigmaI/netI 0.0157
_diffrn_reflns_limit_h_max 21
_diffrn_reflns_limit_h_min -21
_diffrn_reflns_limit_k_max 10
_diffrn_reflns_limit_k_min -10
_diffrn_reflns_limit_l_max 27
_diffrn_reflns_limit_l_min -27
_diffrn_reflns_number 27779
_diffrn_reflns_theta_full 25.35
_diffrn_reflns_theta_max 25.35
_diffrn_reflns_theta_min 1.78
_diffrn_standards_decay_% 0
_exptl_absorpt_coefficient_mu 0.805
_exptl_absorpt_correction_T_max 0.732
_exptl_absorpt_correction_T_min 0.608
_exptl_absorpt_correction_type multi-scan
_exptl_absorpt_process_details '(applied during the scaling procedure; Nonius, 2001b)'
_exptl_crystal_colour red
_exptl_crystal_density_diffrn 1.356
_exptl_crystal_density_meas ?
_exptl_crystal_density_method none
_exptl_crystal_description fragment
_exptl_crystal_F_000 1456
_exptl_crystal_size_max 0.69
_exptl_crystal_size_mid 0.46
_exptl_crystal_size_min 0.38
_refine_diff_density_max 0.536
_refine_diff_density_min -0.251
_refine_diff_density_rms 0.048
_refine_ls_extinction_method none
_refine_ls_goodness_of_fit_ref 1.034
_refine_ls_hydrogen_treatment constr
_refine_ls_matrix_type full
_refine_ls_number_parameters 185
_refine_ls_number_reflns 3137
_refine_ls_number_restraints 0
_refine_ls_restrained_S_all 1.034
_refine_ls_R_factor_all 0.0332
_refine_ls_R_factor_gt 0.0298
_refine_ls_shift/su_max 0.000
_refine_ls_shift/su_mean 0.000
_refine_ls_structure_factor_coef Fsqd
_refine_ls_weighting_details 'w=1/[\s^2^(Fo^2^)+(Fo^2^)+(0.0358P)^2^+6.2540P] where P=(Fo^2^+2Fc^2^)/3'
_refine_ls_weighting_scheme sigma
_refine_ls_wR_factor_gt 0.0770
_refine_ls_wR_factor_ref 0.0791
_reflns_number_gt 2883
_reflns_number_total 3137
_reflns_threshold_expression I>2\s(I)
_cod_data_source_file b511752f.txt
_cod_data_source_block RANJ-4415-123
_cod_depositor_comments
;
The following automatic conversions were performed:
'_symmetry_cell_setting' value 'Monoclinic' changed to 'monoclinic'
according to '/home/saulius/struct/CIF-dictionaries/cif_core.dic'
dictionary named 'cif_core.dic' version 2.4.1 from 2010-06-29.

Automatic conversion script
Id: cif_fix_enum 1527 2010-12-29 10:47:43Z saulius 

The following automatic conversions were performed:

'_exptl_crystal_density_meas' value 'none' was changed to '?' - the
value is perceived as not measured.

Automatic conversion script
Id: cif_fix_values 3008 2015-01-20 13:52:24Z robertas 
;
_cod_original_cell_volume 3428.95(6)
_cod_original_sg_symbol_H-M 'C 2/c'
_cod_database_code 7006524

loop_
_symmetry_equiv_pos_as_xyz
x,y,z
-x,y,1/2-z
-x,-y,-z
x,-y,1/2+z
1/2+x,1/2+y,z
1/2-x,1/2+y,1/2-z
1/2-x,1/2-y,-z
1/2+x,1/2-y,1/2+z

loop_
_atom_site_aniso_label
_atom_site_aniso_U_11
_atom_site_aniso_U_22
_atom_site_aniso_U_33
_atom_site_aniso_U_23
_atom_site_aniso_U_13
_atom_site_aniso_U_12
Ti 0.0179(2) 0.0252(2) 0.0194(2) 0.0004(1) 0.0047(1) -0.0004(1)
Cl1 0.0384(3) 0.0313(3) 0.0536(4) 0.0149(2) 0.0061(2) -0.0018(2)
Cl2 0.0205(2) 0.0544(3) 0.0323(3) 0.0034(2) -0.0015(2) -0.0090(2)
N1 0.0192(7) 0.0223(7) 0.0194(7) -0.0007(6) 0.0018(6) -0.0018(6)
N2 0.0191(7) 0.0208(7) 0.0231(8) 0.0006(6) 0.0011(6) -0.0028(6)
N3 0.0201(7) 0.0192(7) 0.0205(7) 0.0018(6) 0.0014(6) -0.0027(6)
C1 0.0189(8) 0.0161(8) 0.0214(9) -0.0014(7) 0.0019(7) -0.0005(7)
C2 0.0225(9) 0.0223(9) 0.0314(10) 0.0023(8) 0.0067(8) -0.0059(7)
C3 0.0270(9) 0.0215(9) 0.0274(10) 0.0030(7) 0.0071(8) -0.0054(7)
C4 0.0245(9) 0.0285(10) 0.0261(10) 0.0044(8) -0.0045(7) -0.0056(8)
C5 0.0409(13) 0.0437(13) 0.0521(15) -0.0039(11) -0.0179(11) 0.0113(11)
C6 0.0447(12) 0.0388(12) 0.0272(11) -0.0043(9) -0.0011(9) -0.0057(10)
C7 0.0210(9) 0.0243(9) 0.0237(9) 0.0029(7) -0.0022(7) -0.0053(7)
C8 0.0380(11) 0.0452(13) 0.0231(10) 0.0006(9) -0.0025(8) -0.0095(10)
C9 0.0282(10) 0.0294(10) 0.0402(12) 0.0073(9) -0.0011(9) 0.0023(8)
C10 0.0437(14) 0.0718(18) 0.0394(13) -0.0073(12) 0.0206(11) 0.0089(13)
C11 0.0512(15) 0.0725(19) 0.0503(15) -0.0244(14) -0.0024(12) 0.0364(15)
C12 0.141(3) 0.0260(12) 0.0364(14) -0.0087(10) 0.0281(17) 0.0129(15)
C13 0.0446(13) 0.0499(14) 0.0332(12) -0.0203(10) 0.0098(10) -0.0066(11)
C14 0.0505(14) 0.0618(16) 0.0240(11) -0.0058(10) 0.0081(10) 0.0014(12)

loop_
_atom_site_label
_atom_site_type_symbol
_atom_site_thermal_displace_type
_atom_site_fract_x
_atom_site_fract_y
_atom_site_fract_z
_atom_site_occupancy
_atom_site_U_iso_or_equiv
_atom_site_calc_flag
_atom_site_refinement_flags
Ti Ti Uani 0.35638(2) 0.63381(4) 0.10312(1) 1.000 0.0206(1) . .
Cl1 Cl Uani 0.33941(3) 0.89845(6) 0.07608(3) 1.000 0.0411(2) . .
Cl2 Cl Uani 0.46000(3) 0.66141(7) 0.17380(2) 1.000 0.0362(2) . .
N1 N Uani 0.28341(8) 0.58990(17) 0.14558(6) 1.000 0.0204(4) . .
N2 N Uani 0.16233(8) 0.47453(18) 0.15769(6) 1.000 0.0211(4) . .
N3 N Uani 0.25131(8) 0.46563(17) 0.23198(6) 1.000 0.0200(4) . .
C1 C Uani 0.23585(9) 0.5142(2) 0.17552(7) 1.000 0.0189(5) . .
C2 C Uani 0.13291(10) 0.4007(2) 0.20362(8) 1.000 0.0251(5) . .
C3 C Uani 0.18755(11) 0.3952(2) 0.24920(8) 1.000 0.0250(5) . .
C4 C Uani 0.12326(11) 0.5006(2) 0.09837(8) 1.000 0.0270(6) . .
C5 C Uani 0.05067(14) 0.5929(3) 0.10071(11) 1.000 0.0476(8) . .
C6 C Uani 0.10918(13) 0.3425(3) 0.06709(9) 1.000 0.0374(7) . .
C7 C Uani 0.32783(10) 0.4748(2) 0.26525(8) 1.000 0.0234(5) . .
C8 C Uani 0.32239(12) 0.4928(3) 0.33001(8) 1.000 0.0360(7) . .
C9 C Uani 0.37389(11) 0.3304(2) 0.25170(10) 1.000 0.0331(6) . .
C10 C Uani 0.42090(14) 0.5711(4) 0.02244(11) 1.000 0.0503(9) . .
C11 C Uani 0.43438(16) 0.4509(4) 0.06126(12) 1.000 0.0588(9) . .
C12 C Uani 0.3628(2) 0.3742(3) 0.06703(11) 1.000 0.0663(12) . .
C13 C Uani 0.30942(14) 0.4563(3) 0.02798(10) 1.000 0.0421(8) . .
C14 C Uani 0.34560(14) 0.5747(3) 0.00164(10) 1.000 0.0451(8) . .
H21 H Uiso 0.08300 0.36120 0.20290 1.000 0.0300 calc R
H31 H Uiso 0.18330 0.35100 0.28650 1.000 0.0300 calc R
H41 H Uiso 0.15690 0.56620 0.07640 1.000 0.0320 calc R
H51 H Uiso 0.06190 0.69320 0.12190 1.000 0.0710 calc R
H52 H Uiso 0.01600 0.52890 0.12080 1.000 0.0710 calc R
H53 H Uiso 0.02720 0.61630 0.06090 1.000 0.0710 calc R
H61 H Uiso 0.15670 0.28320 0.06880 1.000 0.0560 calc R
H62 H Uiso 0.08900 0.36190 0.02630 1.000 0.0560 calc R
H63 H Uiso 0.07270 0.28010 0.08590 1.000 0.0560 calc R
H71 H Uiso 0.35320 0.57230 0.25210 1.000 0.0280 calc R
H81 H Uiso 0.29050 0.58500 0.33620 1.000 0.0540 calc R
H82 H Uiso 0.37300 0.50910 0.35110 1.000 0.0540 calc R
H83 H Uiso 0.30020 0.39600 0.34450 1.000 0.0540 calc R
H91 H Uiso 0.37530 0.32380 0.20950 1.000 0.0500 calc R
H92 H Uiso 0.35070 0.23330 0.26510 1.000 0.0500 calc R
H93 H Uiso 0.42540 0.34070 0.27180 1.000 0.0500 calc R
H101 H Uiso 0.45790 0.64220 0.01130 1.000 0.0600 calc R
H111 H Uiso 0.48220 0.42160 0.08130 1.000 0.0710 calc R
H121 H Uiso 0.35400 0.28760 0.09180 1.000 0.0800 calc R
H131 H Uiso 0.25690 0.43340 0.02100 1.000 0.0510 calc R
H141 H Uiso 0.32220 0.64760 -0.02660 1.000 0.0540 calc R

loop_
_atom_type_symbol
_atom_type_description
_atom_type_scat_dispersion_real
_atom_type_scat_dispersion_imag
_atom_type_scat_source
Ti Ti 0.2776 0.4457 'International Tables Vol C Tables 4.2.6.8 and 6.1.1.4'
N N 0.0061 0.0033 'International Tables Vol C Tables 4.2.6.8 and 6.1.1.4'
Cl Cl 0.1484 0.1585 'International Tables Vol C Tables 4.2.6.8 and 6.1.1.4'
H H 0.0000 0.0000 'International Tables Vol C Tables 4.2.6.8 and 6.1.1.4'
C C 0.0033 0.0016 'International Tables Vol C Tables 4.2.6.8 and 6.1.1.4'

loop_
_geom_angle_atom_site_label_1
_geom_angle_atom_site_label_2
_geom_angle_atom_site_label_3
_geom_angle
_geom_angle_site_symmetry_1
_geom_angle_site_symmetry_2
_geom_angle_site_symmetry_3
_geom_angle_publ_flag
Cl1 Ti Cl2 99.22(2) . . . yes
Cl1 Ti N1 105.61(5) . . . yes
Cl1 Ti C10 93.42(8) . . . yes
Cl1 Ti C11 125.11(8) . . . yes
Cl1 Ti C12 143.70(7) . . . yes
Cl1 Ti C13 112.53(6) . . . yes
Cl1 Ti C14 86.65(6) . . . yes
Cl2 Ti N1 102.02(5) . . . yes
Cl2 Ti C10 98.73(6) . . . yes
Cl2 Ti C11 83.90(7) . . . yes
Cl2 Ti C12 105.85(8) . . . yes
Cl2 Ti C13 139.37(6) . . . yes
Cl2 Ti C14 132.20(6) . . . yes
N1 Ti C10 148.98(9) . . . yes
N1 Ti C11 127.49(9) . . . yes
N1 Ti C12 94.48(9) . . . yes
N1 Ti C13 93.44(8) . . . yes
N1 Ti C14 122.10(8) . . . yes
C10 Ti C11 33.13(10) . . . yes
C10 Ti C12 57.49(11) . . . yes
C10 Ti C13 56.23(9) . . . yes
C10 Ti C14 33.48(9) . . . yes
C11 Ti C12 36.02(11) . . . yes
C11 Ti C13 57.43(9) . . . yes
C11 Ti C14 55.85(9) . . . yes
C12 Ti C13 34.85(9) . . . yes
C12 Ti C14 57.06(9) . . . yes
C13 Ti C14 33.56(8) . . . yes
Ti N1 C1 163.30(13) . . . yes
C1 N2 C2 108.70(14) . . . yes
C1 N2 C4 124.57(14) . . . yes
C2 N2 C4 126.67(15) . . . yes
C1 N3 C3 109.23(14) . . . yes
C1 N3 C7 122.86(14) . . . yes
C3 N3 C7 127.61(14) . . . yes
N1 C1 N2 127.95(15) . . . yes
N1 C1 N3 125.40(15) . . . yes
N2 C1 N3 106.61(14) . . . yes
N2 C2 C3 107.89(16) . . . yes
N3 C3 C2 107.56(16) . . . yes
N2 C4 C5 110.35(16) . . . yes
N2 C4 C6 110.18(15) . . . yes
C5 C4 C6 111.85(18) . . . no
N3 C7 C8 110.20(15) . . . yes
N3 C7 C9 109.87(15) . . . yes
C8 C7 C9 112.76(17) . . . no
Ti C10 C11 72.88(16) . . . yes
Ti C10 C14 73.58(15) . . . yes
C11 C10 C14 109.5(3) . . . no
Ti C11 C10 73.99(18) . . . yes
Ti C11 C12 71.12(16) . . . yes
C10 C11 C12 107.9(2) . . . no
Ti C12 C11 72.86(16) . . . yes
Ti C12 C13 73.39(15) . . . yes
C11 C12 C13 104.9(2) . . . no
Ti C13 C12 71.76(14) . . . yes
Ti C13 C14 74.18(14) . . . yes
C12 C13 C14 108.7(2) . . . no
Ti C14 C10 72.94(14) . . . yes
Ti C14 C13 72.27(14) . . . yes
C10 C14 C13 109.0(2) . . . no
N2 C2 H21 126.03 . . . no
C3 C2 H21 126.07 . . . no
N3 C3 H31 126.20 . . . no
C2 C3 H31 126.24 . . . no
N2 C4 H41 108.09 . . . no
C5 C4 H41 108.08 . . . no
C6 C4 H41 108.17 . . . no
C4 C5 H51 109.47 . . . no
C4 C5 H52 109.47 . . . no
C4 C5 H53 109.45 . . . no
H51 C5 H52 109.46 . . . no
H51 C5 H53 109.47 . . . no
H52 C5 H53 109.50 . . . no
C4 C6 H61 109.50 . . . no
C4 C6 H62 109.46 . . . no
C4 C6 H63 109.49 . . . no
H61 C6 H62 109.47 . . . no
H61 C6 H63 109.50 . . . no
H62 C6 H63 109.41 . . . no
N3 C7 H71 107.95 . . . no
C8 C7 H71 107.88 . . . no
C9 C7 H71 108.01 . . . no
C7 C8 H81 109.47 . . . no
C7 C8 H82 109.43 . . . no
C7 C8 H83 109.53 . . . no
H81 C8 H82 109.49 . . . no
H81 C8 H83 109.48 . . . no
H82 C8 H83 109.44 . . . no
C7 C9 H91 109.50 . . . no
C7 C9 H92 109.47 . . . no
C7 C9 H93 109.44 . . . no
H91 C9 H92 109.46 . . . no
H91 C9 H93 109.55 . . . no
H92 C9 H93 109.39 . . . no
Ti C10 H101 119.96 . . . no
C11 C10 H101 125.24 . . . no
C14 C10 H101 125.27 . . . no
Ti C11 H111 120.57 . . . no
C10 C11 H111 126.12 . . . no
C12 C11 H111 126.02 . . . no
Ti C12 H121 118.41 . . . no
C11 C12 H121 127.51 . . . no
C13 C12 H121 127.57 . . . no
Ti C13 H131 120.17 . . . no
C12 C13 H131 125.71 . . . no
C14 C13 H131 125.63 . . . no
Ti C14 H141 121.08 . . . no
C10 C14 H141 125.52 . . . no
C13 C14 H141 125.43 . . . no

loop_
_geom_bond_atom_site_label_1
_geom_bond_atom_site_label_2
_geom_bond_distance
_geom_bond_site_symmetry_1
_geom_bond_site_symmetry_2
_geom_bond_publ_flag
Ti Cl1 2.3118(6) . . yes
Ti Cl2 2.3184(6) . . yes
Ti N1 1.7677(15) . . yes
Ti C10 2.373(3) . . yes
Ti C11 2.360(3) . . yes
Ti C12 2.336(3) . . yes
Ti C13 2.357(2) . . yes
Ti C14 2.381(2) . . yes
N1 C1 1.324(2) . . yes
N2 C1 1.366(2) . . yes
N2 C2 1.389(2) . . yes
N2 C4 1.473(2) . . yes
N3 C1 1.361(2) . . yes
N3 C3 1.385(2) . . yes
N3 C7 1.482(2) . . yes
C2 C3 1.342(3) . . no
C4 C5 1.516(3) . . no
C4 C6 1.514(3) . . no
C7 C8 1.520(3) . . no
C7 C9 1.517(2) . . no
C10 C11 1.349(4) . . no
C10 C14 1.369(4) . . no
C11 C12 1.452(5) . . no
C12 C13 1.406(4) . . no
C13 C14 1.368(3) . . no
C2 H21 0.9490 . . no
C3 H31 0.9503 . . no
C4 H41 0.9994 . . no
C5 H51 0.9800 . . no
C5 H52 0.9797 . . no
C5 H53 0.9810 . . no
C6 H61 0.9797 . . no
C6 H62 0.9791 . . no
C6 H63 0.9793 . . no
C7 H71 0.9997 . . no
C8 H81 0.9807 . . no
C8 H82 0.9801 . . no
C8 H83 0.9799 . . no
C9 H91 0.9807 . . no
C9 H92 0.9805 . . no
C9 H93 0.9800 . . no
C10 H101 0.9492 . . no
C11 H111 0.9503 . . no
C12 H121 0.9494 . . no
C13 H131 0.9508 . . no
C14 H141 0.9506 . . no
